data_2003962
loop_
_publ_author_name
'Bidyasagar, M.'
'Ravikumar, K.'
'Rama Rao, A. V.'
'Reddy, M. M.'
'Singh, A. K.'

_publ_section_title
;
 Structural Studies of Intermediates in the Synthesis of Mifepristone
 (RU 486). IV. An \a-Epoxy Steroid
;
_journal_issue 10
_journal_name_full 'Acta Crystallographica Section C'
_journal_page_first 2102
_journal_page_last 2105
_journal_paper_doi 10.1107/S0108270195004409
_journal_volume 51
_journal_year 1995
_chemical_formula_sum 'C23 H30 O4'
_chemical_formula_weight 370.5
_space_group_IT_number 4
_symmetry_cell_setting monoclinic
_symmetry_space_group_name_Hall 'P 2yb'
_symmetry_space_group_name_H-M 'P 1 21 1'
_atom_type_scat_source 'SHELXTL-Plus (Sheldrick, 1990)'
_cell_angle_alpha 90
_cell_angle_beta 99.8(2)
_cell_angle_gamma 90
_cell_formula_units_Z 4
_cell_length_a 11.203(2)
_cell_length_b 12.368(2)
_cell_length_c 14.849(3)
_cell_measurement_reflns_used 25
_cell_measurement_temperature 293
_cell_measurement_theta_max 15
_cell_measurement_theta_min 6
_cell_volume 2027.4(14)
_computing_cell_refinement 'Siemens P3 4.21/V'
_computing_data_collection 'Siemens P3 4.21/V'
_computing_data_reduction 'SHELXTL-Plus (Sheldrick, 1990)'
_computing_molecular_graphics SHELXTL-Plus
_computing_publication_material 'PARST (Nardelli, 1983)'
_computing_structure_refinement SHELXTL-Plus
_computing_structure_solution SHELXTL-Plus
_diffrn_measurement_device 'Siemens R3m/v'
_diffrn_measurement_method '\w/2\q scans'
_diffrn_radiation_type MoK\a
_diffrn_radiation_wavelength 0.71073
_diffrn_reflns_av_R_equivalents 0.025
_diffrn_reflns_limit_h_max 12
_diffrn_reflns_limit_h_min 0
_diffrn_reflns_limit_k_max 13
_diffrn_reflns_limit_k_min 0
_diffrn_reflns_limit_l_max 16
_diffrn_reflns_limit_l_min -16
_diffrn_reflns_number 2983
_diffrn_reflns_theta_max 22.5
_diffrn_standards_decay_% <1
_diffrn_standards_interval_count 98
_diffrn_standards_number 2
_exptl_absorpt_coefficient_mu 0.076
_exptl_absorpt_correction_type none
_exptl_crystal_colour 'pale yellow'
_exptl_crystal_density_diffrn 1.214
_exptl_crystal_description platelet
_exptl_crystal_size_max 0.15
_exptl_crystal_size_mid 0.13
_exptl_crystal_size_min 0.12
_refine_diff_density_max 0.152
_refine_diff_density_min -0.158
_refine_ls_extinction_method none
_refine_ls_goodness_of_fit_obs 0.992
_refine_ls_number_parameters 487
_refine_ls_number_reflns 1442
_refine_ls_R_factor_obs 0.050
_refine_ls_shift/esd_max 0.005
_refine_ls_structure_factor_coef F
_refine_ls_weighting_details 'w = 1/[\s^2^(F)+0.0038F^2^]'
_refine_ls_weighting_scheme calc
_refine_ls_wR_factor_obs 0.053
_reflns_number_observed 1442
_reflns_number_total 2811
_reflns_observed_criterion I>3\s(I)
_cod_data_source_file ab1212.cif
_cod_data_source_block ab1212a
_cod_depositor_comments
;
The following automatic conversions were performed:

'_refine_ls_weighting_scheme' value ' 1/[\s^2^(F)+0.0038F^2^]' was
changed to 'calc'. New tag '_refine_ls_weighting_details' was
created. The value of the new tag was set to 'w =
1/[\s^2^(F)+0.0038F^2^]'.

Automatic conversion script
Id: cif_fix_values 3143 2015-03-26 13:38:13Z robertas 
;
_cod_original_cell_volume 2027.2(6)
_cod_original_sg_symbol_Hall 'P 2y1'
_cod_original_sg_symbol_H-M 'P 21'
_cod_database_code 2003962

loop_
_symmetry_equiv_pos_as_xyz
x,y,z
-x,y+1/2,-z

loop_
_atom_site_label
_atom_site_fract_x
_atom_site_fract_y
_atom_site_fract_z
_atom_site_U_iso_or_equiv
O1 0.4330(5) 0.8658 0.2353(4) 0.066(3)
O2 0.4569(5) 0.7645(5) 0.5114(4) 0.061(5)
O3 0.5062(5) 0.6217(5) 0.4293(3) 0.071(4)
O4 0.6360(5) 0.5821(4) -0.1764(3) 0.068(3)
C1 0.6116(6) 0.7562(6) 0.3058(5) 0.048(4)
C2 0.5828(6) 0.7920(6) 0.3976(5) 0.051(4)
C3 0.4775(6) 0.7337(6) 0.4235(5) 0.058(2)
C4 0.3627(6) 0.7510(6) 0.3547(4) 0.069(6)
C5 0.3808(6) 0.7609(6) 0.2561(5) 0.052(5)
C6 0.2691(5) 0.7281(6) 0.1842(5) 0.058(5)
C7 0.2926(5) 0.7388(6) 0.0888(5) 0.050(4)
C8 0.4093(6) 0.6838(6) 0.0738(5) 0.041(4)
C9 0.5188(6) 0.7348(6) 0.1335(5) 0.040(4)
C10 0.5046(6) 0.7659(6) 0.2312(5) 0.051(5)
C11 0.6230(6) 0.7527(6) 0.1053(6) 0.047(4)
C12 0.6484(6) 0.7257(6) 0.0111(5) 0.050(4)
C13 0.5557(6) 0.6468(6) -.0383(5) 0.042(4)
C14 0.4287(6) 0.6833(5) -0.0267(5) 0.046(4)
C15 0.3410(6) 0.6159(6) -0.0969(5) 0.055(4)
C16 0.4113(6) 0.5888(6) -0.1734(5) 0.055(5)
C17 0.5380(6) 0.6402(6) -0.1459(5) 0.051(4)
C18 0.5824(6) 0.5305(6) 0.0014(5) 0.065(5)
C19 0.5423(5) 0.7522(6) -0.1836(5) 0.051(5)
C20 0.5415(6) 0.8379(6) -0.2210(5) 0.052(5)
C21 0.5400(7) 0.9447(6) -0.2614(5) 0.071(5)
C22 0.4719(6) 0.5848(7) 0.5078(5) 0.085(5)
C23 0.4702(7) 0.6770(7) 0.5667(5) 0.060(5)
O1' 0.9474(5) 0.2823(5) 0.2596(4) 0.056(3)
O2' 1.0439(5) 0.5157(5) 0.0798(4) 0.062(3)
O3' 1.0024(5) 0.3651(5) -0.0105(3) 0.068(4)
O4' 1.0951(5) 0.5591(5) 0.7276(4) 0.067(3)
C1' 1.1321(6) 0.3872(6) 0.2414(5) 0.052(5)
C2' 1.1173(6) 0.3480(6) 0.1407(5) 0.059(5)
C3' 1.0147(6) 0.4030(6) 0.0812(5) 0.053(5)
C4' 0.8931(6) 0.3885(6) 0.1149(5) 0.060(5)
C5' 0.8991(5) 0.3826(6) 0.2197(5) 0.039(4)
C6' 0.7853(5) 0.4164(6) 0.2522(5) 0.052(4)
C7' 0.7939(6) 0.4036(6) 0.3541(4) 0.056(5)
C8' 0.9070(5) 0.4614(6) 0.4065(5) 0.037(4)
C9' 1.0217(6) 0.4185(6) 0.3775(5) 0.037(4)
C10' 1.0170(6) 0.3824(6) 0.2794(5) 0.043(3)
C11' 1.1220(6) 0.4075(6) 0.4397(5) 0.044(4)
C12' 1.1390(6) 0.4345(6) 0.5408(5) 0.047(4)
C13' 1.0354(6) 0.5030(6) 0.5630(4) 0.046(4)
C14' 0.9148(6) 0.4573(6) 0.5098(5) 0.039(4)
C15' 0.8176(6) 0.5172(6) 0.5530(5) 0.070(5)
C16' 0.8788(6) 0.5397(6) 0.6511(4) 0.067(5)
C17' 1.0092(5) 0.4998(6) 0.6630(4) 0.045(5)
C18' 1.0549(5) 0.6189(6) 0.5359(4) 0.058(5)
C19' 1.0171(5) 0.3865(6) 0.6985(4) 0.046(5)
C20' 1.0281(6) 0.2972(6) 0.7295(5) 0.047(4)
C21' 1.0425(6) 0.1890(6) 0.7686(5) 0.076(6)
C22' 1.0064(6) 0.5508(6) -0.0078(5) 0.088(5)
C23' 0.9974(7) 0.4556(6) -0.0677(5) 0.111(8)
H4A 0.6112(5) 0.5189(4) -0.1924(3) ?
H1A 0.6746(6) 0.8012(6) 0.2897(5) ?
H1B 0.6411(6) 0.6832(6) 0.3097(5) ?
H2A 0.6531(6) 0.7774(6) 0.4427(5) ?
H2B 0.5676(6) 0.8684(6) 0.3975(5) ?
H4B 0.3083(6) 0.6923(6) 0.3597(4) ?
H4C 0.3257(6) 0.8162(6) 0.3718(4) ?
H6A 0.2513(5) 0.6538(6) 0.1949(5) ?
H6B 0.1999(5) 0.7707(6) 0.1916(5) ?
H7A 0.2264(5) 0.7085(6) 0.0468(5) ?
H7B 0.2972(5) 0.8144(6) 0.0752(5) ?
H8 0.4057(6) 0.6093(6) 0.0911(5) ?
H11 0.6862(6) 0.7868(6) 0.1476(6) ?
H12A 0.6464(6) 0.7907(6) -0.0244(5) ?
H12B 0.7282(6) 0.6953(6) 0.0167(5) ?
H14 0.4198(6) 0.7571(5) -0.0469(5) ?
H15A 0.3208(6) 0.5505(6) -0.0681(5) ?
H15B 0.2675(6) 0.6539(6) -0.1200(5) ?
H16A 0.4190(6) 0.5120(6) -0.1802(5) ?
H16B 0.3704(6) 0.6184(6) -0.2301(5) ?
H18A 0.5941(6) 0.5313(6) 0.0670(5) ?
H18B 0.6544(6) 0.5042(6) -0.0182(5) ?
H18C 0.5156(6) 0.4840(6) -0.0218(5) ?
H21A 0.5014(7) 0.9440(6) -0.3243(5) ?
H21B 0.6223(7) 0.9687(6) -0.2573(5) ?
H21C 0.4973(7) 0.9930(6) -0.2275(5) ?
H22A 0.5353(6) 0.5252(7) 0.5403(5) ?
H22B 0.3825(6) 0.5496(7) 0.4928(5) ?
H23A 0.3969(7) 0.6714(7) 0.6052(5) ?
H23B 0.5553(7) 0.6826(7) 0.6133(5) ?
H4' 1.0747(5) 0.6254(5) 0.7260(4) ?
H1'A 1.1917(6) 0.3439(6) 0.2793(5) ?
H1'B 1.1612(6) 0.4604(6) 0.2440(5) ?
H2'A 1.1908(6) 0.3610(6) 0.1174(5) ?
H2'B 1.1025(6) .2715(6) 0.1391(5) ?
H4'A 0.8422(6) 0.4484(6) 0.0922(5) ?
H4'B 0.8545(6) 0.3238(6) 0.0886(5) ?
H6'A 0.7694(5) 0.4911(6) 0.2371(5) ?
H6'B 0.7182(5) 0.3744(6) 0.2219(5) ?
H7'A 0.7226(6) 0.4305(6) 0.3745(4) ?
H7'B 0.8008(6) 0.3279(6) 0.3683(4) ?
H8' 0.8999(5) 0.5362(6) 0.3892(5) ?
H11B 1.1909(6) 0.3793(6) 0.4168(5) ?
H12C 1.1426(6) 0.3685(6) 0.5751(5) ?
H12D 1.2139(6) 0.4726(6) 0.5592(5) ?
H14' 0.9115(6) 0.3821(6) 0.5254(5) ?
H15C 0.7922(6) 0.5828(6) 0.5207(5) ?
H15D 0.7484(6) 0.4715(6) 0.5532(5) ?
H16C 0.8778(6) 0.6160(6) 0.6628(4) ?
H16D 0.8378(6) 0.5038(6) 0.6943(4) ?
H18D 1.0705(5) 0.6192(6) 0.4743(4) ?
H18E 1.1232(5) 0.6489(6) 0.5760(4) ?
H18F 0.9842(5) 0.6616(6) 0.5392(4) ?
H21D 1.0522(6) 0.1084(6) 0.7970(5) ?
H21E 1.1292(6) 0.2118(6) 0.8077(5) ?
H21F 0.9718(6) 0.2066(6) 0.8077(5) ?
H22C 1.0585(6) 0.6063(6) -0.0247(5) ?
H22D 0.9264(6) 0.5805(6) -0.0104(5) ?
H23C 1.0637(7) 0.4583(6) -0.1011(5) ?
H23D 0.9227(7) 0.4544(6) -0.1103(5) ?

loop_
_geom_angle_atom_site_label_1
_geom_angle_atom_site_label_2
_geom_angle_atom_site_label_3
_geom_angle
_geom_angle_publ_flag
C5 O1 C10 60.8(4) yes
C2 C3 C4 112.0(6) yes
C4 C5 C10 121.7(6) yes
O1 C5 C10 59.7(4) yes
C6 C5 C10 120.8(6) yes
C5 C10 C9 118.3(6) yes
O1 C10 C5 59.5(4) yes
C17 C13 C18 108.5(6) yes
C14 C13 C17 99.8(5) yes
O4 C17 C13 111.8(5) yes
C13 C17 C19 108.9(6) yes
C19 C20 C21 176.8(8) yes
C2 C1 C10 112.0(6) yes
O1 C5 C4 113.3(6) yes
C4 C5 C6 114.7(6) yes
O1 C5 C6 112.7(6) yes
C5 C6 C7 112.2(5) yes
C1 C10 C5 118.3(6) yes
O1 C10 C1 114.1(6) yes
C14 C13 C18 110.5(6) yes
O4 C17 C16 115.1(6) yes
C16 C17 C19 111.6(6) yes
O4 C17 C19 105.5(5) yes
C5' O1' C10' 60.3(4) yes
C2' C3' C4' 112.9(6) yes
C4' C5' C10' 119.4(6) yes
O1' C5' C10' 60.7(5) yes
C6' C5' C10' 122.4(6) yes
C5' C10' C9' 117.6(6) yes
O1' C10' C5' 59.0(4) yes
C17' C13' C18' 109.6(5) yes
C14' C13' C17' 100.7(5) yes
O4' C17' C13' 114.1(5) yes
C13' C17' C19' 110.5(5) yes
C19' C20' C21' 179.2(7) yes
C2' C1' C10' 113.2(6) yes
O1' C5' C4' 113.8(6) yes
C4' C5' C6' 114.7(6) yes
O1' C5' C6' 112.8(6) yes
C5' C6' C7' 112.5(6) yes
C1' C10' C5' 121.3(6) yes
O1' C10' C1' 114.9(6) yes
C14' C13' C18' 111.2(5) yes
O4' C17' C16' 115.5(6) yes
C16' C17' C19' 110.0(5) yes
O4' C17' C19' 104.5(5) yes

loop_
_geom_bond_atom_site_label_1
_geom_bond_atom_site_label_2
_geom_bond_distance
_geom_bond_publ_flag
O1 C5 1.480(10) yes
O2 C3 1.410(10) yes
O4 C17 1.450(10) yes
C2 C3 1.490(10) yes
C4 C5 1.520(10) yes
C5 C10 1.500(10) yes
C13 C18 1.560(10) yes
C19 C20 1.190(10) yes
O1 C10 1.480(10) yes
O3 C3 1.420(10) yes
C1 C10 1.490(10) yes
C3 C4 1.510(10) yes
C5 C6 1.550(10) yes
C9 C11 1.320(10) yes
C14 C15 1.550(10) yes
O1' C5' 1.440(10) yes
O2' C3' 1.430(10) yes
O4' C17' 1.440(10) yes
C2' C3' 1.490(10) yes
C4' C5' 1.550(10) yes
C5' C10' 1.460(10) yes
C13' C18' 1.510(10) yes
C19' C20' 1.190(10) yes
O1' C10' 1.460(10) yes
O3' C3' 1.420(10) yes
C1' C10' 1.490(10) yes
C3' C4' 1.540(10) yes
C5' C6' 1.500(10) yes
C9' C11' 1.330(10) yes
C14' C15' 1.540(10) yes
C1 C2 1.520(11) no
C1 H1A 0.960(11) no
C2 H2B 0.960(11) no
C4 H4C 0.960(10) no
C6 H6A 0.960(11) no
C7 C8 1.524(10) no
C7 H7B 0.960(11) no
C8 C14 1.543(11) no
C9 C10 1.535(11) no
C11 C12 1.511(12) no
C12 C13 1.520(10) no
C12 H12B 0.960(10) no
C13 C17 1.578(10) no
C15 C16 1.526(11) no
C15 H15B 0.960(9) no
C16 H16A 0.960(11) no
C17 C19 1.498(10) no
C18 H18B 0.960(11) no
C21 H21A 0.960(10) no
C21 H21C 0.960(11) no
C22 H22A 1.080(10) no
C23 H23A 1.080(11) no
C1' C2' 1.554(10) no
C1' H1'A 0.960(10) no
C2' H2'B 0.960(11) no
C4' H4'B 0.960(10) no
C6' H6'A 0.960(10) no
C7' C8' 1.545(9) no
C7' H7'B 0.960(11) no
C8' C14' 1.522(10) no
C9' C10' 1.515(10) no
C11' C12' 1.518(11) no
C12' C13' 1.519(10) no
C12' H12D 0.960(9) no
C13' C17' 1.561(9) no
C15' C16' 1.526(10) no
C15' H15D 0.960(10) no
C16' H16C 0.960(11) no
C17' C19' 1.495(10) no
C18' H18E 0.960(8) no
O2 C23 1.352(10) no
O3 C22 1.367(9) no
C1 H1B 0.960(11) no
C2 H2A 0.960(10) no
C4 H4B 0.960(10) no
C6 C7 1.490(11) no
C6 H6B 0.960(10) no
C7 H7A 0.960(9) no
C8 C9 1.521(9) no
C8 H8 0.960(10) no
C11 H11 0.960(10) no
C12 H12A 0.960(11) no
C13 C14 1.531(10) no
C14 H14 0.960(10) no
C15 H15A 0.960(10) no
C16 C17 1.545(9) no
C16 H16B 0.960(10) no
C18 H18A 0.960(11) no
C18 H18C 0.960(10) no
C20 C21 1.451(10) no
C21 H21B 0.960(11) no
C22 C23 1.439(11) no
C22 H22B 1.080(9) no
C23 H23B 1.080(10) no
O2' C22' 1.368(9) no
O3' C23' 1.401(10) no
O4' H4' 0.850(8) no
C1' H1'B 0.960(11) no
C2' H2'A 0.960(10) no
C4' H4'A 0.960(10) no
C6' C7' 1.508(10) no
C6' H6'B 0.960(9) no
C7' H7'A 0.960(10) no
C8' C9' 1.520(10) no
C8' H8' 0.960(10) no
C11' H11B 0.960(11) no
C12' H12C 0.960(11) no
C13' C14' 1.551(9) no
C14' H14' 0.960(11) no
C15' H15C 0.960(10) no
C16' C17' 1.523(9) no
C16' H16D 0.960(10) no
C18' H18D 0.960(10) no
C18' H18F 0.960(9) no

loop_
_geom_torsion_atom_site_label_1
_geom_torsion_atom_site_label_2
_geom_torsion_atom_site_label_3
_geom_torsion_atom_site_label_4
_geom_torsion
_geom_torsion_publ_flag
C10 C1 C2 C3 55.2(8) yes
C1 C2 C3 C4 -60.2(8) yes
C2 C3 C4 C5 34.6(9) yes
C3 C4 C5 C10 -6.8(10) yes
C4 C5 C10 C1 2.6(10) yes
C2 C1 C10 C5 -25.6(9) yes
C8 C9 C10 C5 -9.6(10) yes
C6 C5 C10 C9 -1.7(10) yes
C10 C5 C6 C7 -18.5(9) yes
C5 C6 C7 C8 50.3(8) yes
C6 C7 C8 C9 -62.0(8) yes
C7 C8 C9 C10 39.7(8) yes
C9 C11 C12 C13 -16.7(10) yes
C8 C9 C11 C12 0.0(12) yes
C14 C8 C9 C11 -13.6(10) yes
C9 C8 C14 C13 44.6(8) yes
C12 C13 C14 C8 -62.4(7) yes
C11 C12 C13 C14 45.5(8) yes
C14 C13 C17 C16 -41.3(6) yes
C17 C13 C14 C15 41.8(6) yes
C13 C14 C15 C16 -27.1(7) yes
C14 C15 C16 C17 0.3(7) yes
C15 C16 C17 C13 25.6(7) yes
C10' C1' C2' C3' 51.3(8) yes
C1' C2' C3' C4' -56.8(8) yes
C2' C3' C4' C5' 33.6(8) yes
C3' C4' C5' C10' -4.7(9) yes
C4' C5' C10' C1' -0.2(10) yes
C2' C1' C10' C5' -22.5(9) yes
C8' C9' C10' C5' -5.0(9) yes
C6' C5' C10' C9' -0.3(10) yes
C10' C5' C6' C7' -24.2(9) yes
C5' C6' C7' C8' 53.0(8) yes
C6' C7' C8' C9' -57.6(7) yes
C7' C8' C9' C10' 33.3(9) yes
C9' C11' C12' C13' -13.9(10) yes
C14' C8' C9' C11' -15.7(9) yes
C9' C8' C14' C13' 47.2(8) yes
C12' C13' C14' C8' -61.7(7) yes
C11' C12' C13' C14' 42.4(8) yes
C14' C13' C17' C16' -41.8(6) yes
C17' C13' C14' C15' 44.2(6) yes
C13' C14' C15' C16' -29.5(7) yes
C14' C15' C16' C17' 3.0(7) yes
C15' C16' C17' C13' 24.4(7) yes
